data_2240627
loop_
_publ_author_name
'Revathi, B. K.'
'Reuben Jonathan, D.'
'Sathya, S.'
'Prathebha, K.'
'Usha, G.'

_publ_section_title
;
 Crystal structure of 4-methyl-<i>N</i>-[2-(piperidin-1-yl)ethyl]benzamide
 monohydrate
;
_journal_issue 5
_journal_name_full 'Acta Crystallographica Section E'
_journal_page_first o359
_journal_page_last o360
_journal_paper_doi 10.1107/S2056989015007653
_journal_volume 71
_journal_year 2015
_chemical_formula_iupac 'C15 H22 N2 O, H2 O'
_chemical_formula_moiety 'C15 H22 N2 O, H2 O'
_chemical_formula_sum 'C15 H24 N2 O2'
_chemical_formula_weight 264.36
_chemical_name_systematic
;
4-Methyl-<i>N</i>-[2-(piperidin-1-yl)ethyl]benzamide monohydrate
;
_space_group_crystal_system monoclinic
_space_group_IT_number 14
_space_group_name_Hall '-P 2ybc'
_space_group_name_H-M_alt 'P 1 21/c 1'
_symmetry_space_group_name_Hall '-P 2ybc'
_symmetry_space_group_name_H-M 'P 1 21/c 1'
_atom_sites_solution_hydrogens geom
_atom_sites_solution_primary direct
_atom_sites_solution_secondary difmap
_audit_creation_method SHELXL-97
_cell_angle_alpha 90.00
_cell_angle_beta 98.653(4)
_cell_angle_gamma 90.00
_cell_formula_units_Z 4
_cell_length_a 14.8504(17)
_cell_length_b 6.8243(6)
_cell_length_c 15.0070(18)
_cell_measurement_temperature 293(2)
_cell_measurement_theta_max 28.32
_cell_measurement_theta_min 1.39
_cell_volume 1503.6(3)
_computing_cell_refinement
;
APEX2 and SAINT (Bruker, 2004)
;
_computing_data_collection
;
APEX2 (Bruker, 2004)
;
_computing_data_reduction
;
SAINT and XPREP (Bruker, 2004)
;
_computing_molecular_graphics
;
ORTEP-3 for Windows (Farrugia, 2012)
;
_computing_publication_material
;
SHELXL97 (Sheldrick, 2008)
;
_computing_structure_refinement
;
SHELXL97 (Sheldrick, 2008)
;
_computing_structure_solution
;
SHELXS97 (Sheldrick, 2008)
;
_diffrn_ambient_temperature 293(2)
_diffrn_measured_fraction_theta_full 0.987
_diffrn_measured_fraction_theta_max 0.987
_diffrn_measurement_device_type 'Bruker Kappa APEXII CCD'
_diffrn_measurement_method '\w and \f scans'
_diffrn_radiation_monochromator graphite
_diffrn_radiation_source 'fine-focus sealed tube'
_diffrn_radiation_type MoK\a
_diffrn_radiation_wavelength 0.71073
_diffrn_reflns_av_R_equivalents 0.0308
_diffrn_reflns_av_sigmaI/netI 0.0239
_diffrn_reflns_limit_h_max 19
_diffrn_reflns_limit_h_min -19
_diffrn_reflns_limit_k_max 9
_diffrn_reflns_limit_k_min -9
_diffrn_reflns_limit_l_max 20
_diffrn_reflns_limit_l_min -19
_diffrn_reflns_number 25938
_diffrn_reflns_theta_full 28.32
_diffrn_reflns_theta_max 28.32
_diffrn_reflns_theta_min 1.39
_diffrn_standards_number 0
_exptl_absorpt_coefficient_mu 0.078
_exptl_absorpt_correction_T_max 0.986
_exptl_absorpt_correction_T_min 0.980
_exptl_absorpt_correction_type multi-scan
_exptl_absorpt_process_details
;
(SADABS; Bruker, 2004)
;
_exptl_crystal_colour colourless
_exptl_crystal_density_diffrn 1.168
_exptl_crystal_density_method 'not measured'
_exptl_crystal_description block
_exptl_crystal_F_000 576
_exptl_crystal_size_max 0.24
_exptl_crystal_size_mid 0.22
_exptl_crystal_size_min 0.22
_refine_diff_density_max 0.342
_refine_diff_density_min -0.219
_refine_ls_extinction_method none
_refine_ls_goodness_of_fit_ref 1.107
_refine_ls_hydrogen_treatment mixed
_refine_ls_matrix_type full
_refine_ls_number_parameters 181
_refine_ls_number_reflns 3688
_refine_ls_number_restraints 3
_refine_ls_restrained_S_all 1.107
_refine_ls_R_factor_all 0.1014
_refine_ls_R_factor_gt 0.0557
_refine_ls_shift/su_max 0.000
_refine_ls_shift/su_mean 0.000
_refine_ls_structure_factor_coef Fsqd
_refine_ls_weighting_details 'calc w=1/[\s^2^(Fo^2^)+(0.0894P)^2^+0.5035P] where P=(Fo^2^+2Fc^2^)/3'
_refine_ls_weighting_scheme calc
_refine_ls_wR_factor_gt 0.1541
_refine_ls_wR_factor_ref 0.2028
_reflns_number_gt 2311
_reflns_number_total 3735
_reflns_threshold_expression I>2\s(I)
_cod_data_source_file zs2330sup1.cif
_cod_data_source_block I
_cod_database_code 2240627

loop_
_symmetry_equiv_pos_as_xyz
'x, y, z'
'-x, y+1/2, -z+1/2'
'-x, -y, -z'
'x, -y-1/2, z-1/2'

loop_
_atom_site_type_symbol
_atom_site_label
_atom_site_fract_x
_atom_site_fract_y
_atom_site_fract_z
_atom_site_U_iso_or_equiv
_atom_site_adp_type
_atom_site_calc_flag
_atom_site_refinement_flags
_atom_site_occupancy
_atom_site_symmetry_multiplicity
C C1 0.38752(16) 0.4342(3) 0.07521(17) 0.0542(6) Uani d . 1 1
H H1A 0.3939 0.4274 0.0119 0.065 Uiso calc R 1 1
H H1B 0.4338 0.5227 0.1046 0.065 Uiso calc R 1 1
C C2 0.29416(17) 0.5141(4) 0.08428(19) 0.0636(7) Uani d . 1 1
H H2A 0.2896 0.5320 0.1476 0.076 Uiso calc R 1 1
H H2B 0.2861 0.6408 0.0549 0.076 Uiso calc R 1 1
C C3 0.22041(17) 0.3770(4) 0.04252(19) 0.0665(7) Uani d . 1 1
H H3A 0.1619 0.4229 0.0553 0.080 Uiso calc R 1 1
H H3B 0.2186 0.3751 -0.0224 0.080 Uiso calc R 1 1
C C4 0.23786(17) 0.1739(4) 0.0794(2) 0.0657(7) Uani d . 1 1
H H4A 0.2303 0.1724 0.1425 0.079 Uiso calc R 1 1
H H4B 0.1936 0.0845 0.0473 0.079 Uiso calc R 1 1
C C5 0.33188(17) 0.1055(4) 0.0704(2) 0.0635(7) Uani d . 1 1
H H5A 0.3415 -0.0241 0.0966 0.076 Uiso calc R 1 1
H H5B 0.3377 0.0961 0.0070 0.076 Uiso calc R 1 1
C C6 0.49185(15) 0.1599(4) 0.10743(17) 0.0541(6) Uani d . 1 1
H H6A 0.5052 0.1855 0.0472 0.065 Uiso calc R 1 1
H H6B 0.4909 0.0190 0.1156 0.065 Uiso calc R 1 1
C C7 0.56594(14) 0.2458(4) 0.17469(18) 0.0558(6) Uani d . 1 1
H H7A 0.5700 0.3857 0.1646 0.067 Uiso calc R 1 1
H H7B 0.5519 0.2259 0.2351 0.067 Uiso calc R 1 1
C C8 0.72909(13) 0.2522(3) 0.16379(13) 0.0409(5) Uani d . 1 1
C C9 0.81183(13) 0.1325(3) 0.15644(13) 0.0386(4) Uani d . 1 1
C C10 0.82043(14) -0.0617(3) 0.18282(15) 0.0471(5) Uani d . 1 1
H H10 0.7727 -0.1231 0.2054 0.057 Uiso calc R 1 1
C C11 0.89864(15) -0.1651(3) 0.17615(16) 0.0517(6) Uani d . 1 1
H H11 0.9028 -0.2954 0.1945 0.062 Uiso calc R 1 1
C C12 0.97060(14) -0.0808(4) 0.14315(14) 0.0500(5) Uani d . 1 1
C C13 0.96249(15) 0.1133(4) 0.11755(16) 0.0553(6) Uani d . 1 1
H H13 1.0104 0.1739 0.0949 0.066 Uiso calc R 1 1
C C14 0.88495(15) 0.2194(3) 0.12477(15) 0.0500(5) Uani d . 1 1
H H14 0.8818 0.3509 0.1082 0.060 Uiso calc R 1 1
C C15 1.05545(18) -0.1956(5) 0.1353(2) 0.0762(8) Uani d . 1 1
H H15A 1.0492 -0.3265 0.1571 0.114 Uiso calc R 1 1
H H15B 1.1069 -0.1334 0.1706 0.114 Uiso calc R 1 1
H H15C 1.0645 -0.2002 0.0734 0.114 Uiso calc R 1 1
N N1 0.40171(11) 0.2394(2) 0.11529(12) 0.0452(4) Uani d . 1 1
N N2 0.65238(11) 0.1538(3) 0.16645(13) 0.0497(5) Uani d . 1 1
H H2 0.6540 0.0281 0.1631 0.060 Uiso calc R 1 1
O O1 0.73327(11) 0.4323(2) 0.16610(13) 0.0613(5) Uani d . 1 1
O O1W 0.61401(11) -0.2569(2) 0.19557(13) 0.0553(5) Uani d D 1 1
H H1W 0.6502(18) -0.350(4) 0.189(2) 0.090(10) Uiso d D 1 1
H H2W 0.611(2) -0.259(5) 0.2514(13) 0.116(14) Uiso d D 1 1

loop_
_atom_site_aniso_label
_atom_site_aniso_U_11
_atom_site_aniso_U_22
_atom_site_aniso_U_33
_atom_site_aniso_U_12
_atom_site_aniso_U_13
_atom_site_aniso_U_23
C1 0.0519(13) 0.0525(13) 0.0580(13) -0.0099(10) 0.0078(10) 0.0021(10)
C2 0.0657(16) 0.0500(13) 0.0732(16) 0.0106(12) 0.0042(12) 0.0045(12)
C3 0.0461(14) 0.0774(17) 0.0734(17) 0.0080(12) 0.0002(11) -0.0027(14)
C4 0.0479(14) 0.0703(16) 0.0779(17) -0.0168(12) 0.0061(12) -0.0064(14)
C5 0.0588(15) 0.0482(13) 0.0813(18) -0.0057(11) 0.0028(12) -0.0127(12)
C6 0.0449(12) 0.0551(13) 0.0632(14) 0.0039(10) 0.0108(10) -0.0128(11)
C7 0.0366(11) 0.0558(13) 0.0760(16) 0.0008(10) 0.0114(10) -0.0201(12)
C8 0.0398(11) 0.0414(10) 0.0423(10) 0.0025(8) 0.0088(8) 0.0009(8)
C9 0.0353(10) 0.0412(10) 0.0400(10) -0.0013(8) 0.0078(8) -0.0015(8)
C10 0.0385(11) 0.0454(11) 0.0584(13) -0.0032(9) 0.0107(9) 0.0045(9)
C11 0.0467(12) 0.0446(12) 0.0631(14) 0.0061(10) 0.0059(10) 0.0037(10)
C12 0.0396(11) 0.0662(14) 0.0441(11) 0.0117(10) 0.0060(9) 0.0054(10)
C13 0.0383(11) 0.0726(15) 0.0579(13) 0.0011(10) 0.0164(9) 0.0152(11)
C14 0.0462(12) 0.0475(11) 0.0581(13) -0.0004(10) 0.0140(10) 0.0111(10)
C15 0.0564(16) 0.103(2) 0.0723(17) 0.0339(15) 0.0197(13) 0.0177(16)
N1 0.0375(9) 0.0439(9) 0.0546(10) 0.0010(7) 0.0085(7) -0.0041(8)
N2 0.0355(9) 0.0418(9) 0.0729(12) 0.0023(7) 0.0118(8) -0.0075(9)
O1 0.0545(10) 0.0403(8) 0.0941(13) 0.0015(7) 0.0270(9) -0.0002(8)
O1W 0.0542(10) 0.0416(9) 0.0731(13) 0.0003(7) 0.0194(8) -0.0004(8)

loop_
_atom_type_symbol
_atom_type_description
_atom_type_scat_dispersion_real
_atom_type_scat_dispersion_imag
_atom_type_scat_source
C C 0.0033 0.0016 'International Tables Vol C Tables 4.2.6.8 and 6.1.1.4'
H H 0.0000 0.0000 'International Tables Vol C Tables 4.2.6.8 and 6.1.1.4'
N N 0.0061 0.0033 'International Tables Vol C Tables 4.2.6.8 and 6.1.1.4'
O O 0.0106 0.0060 'International Tables Vol C Tables 4.2.6.8 and 6.1.1.4'

loop_
_geom_angle_atom_site_label_1
_geom_angle_atom_site_label_2
_geom_angle_atom_site_label_3
_geom_angle
N1 C1 C2 111.57(19)
N1 C1 H1A 109.3
C2 C1 H1A 109.3
N1 C1 H1B 109.3
C2 C1 H1B 109.3
H1A C1 H1B 108.0
C3 C2 C1 111.0(2)
C3 C2 H2A 109.4
C1 C2 H2A 109.4
C3 C2 H2B 109.4
C1 C2 H2B 109.4
H2A C2 H2B 108.0
C4 C3 C2 110.3(2)
C4 C3 H3A 109.6
C2 C3 H3A 109.6
C4 C3 H3B 109.6
C2 C3 H3B 109.6
H3A C3 H3B 108.1
C5 C4 C3 111.5(2)
C5 C4 H4A 109.3
C3 C4 H4A 109.3
C5 C4 H4B 109.3
C3 C4 H4B 109.3
H4A C4 H4B 108.0
N1 C5 C4 111.6(2)
N1 C5 H5A 109.3
C4 C5 H5A 109.3
N1 C5 H5B 109.3
C4 C5 H5B 109.3
H5A C5 H5B 108.0
N1 C6 C7 112.87(18)
N1 C6 H6A 109.0
C7 C6 H6A 109.0
N1 C6 H6B 109.0
C7 C6 H6B 109.0
H6A C6 H6B 107.8
N2 C7 C6 110.08(18)
N2 C7 H7A 109.6
C6 C7 H7A 109.6
N2 C7 H7B 109.6
C6 C7 H7B 109.6
H7A C7 H7B 108.2
O1 C8 N2 122.92(18)
O1 C8 C9 120.65(18)
N2 C8 C9 116.43(17)
C14 C9 C10 117.78(18)
C14 C9 C8 119.21(18)
C10 C9 C8 122.98(17)
C11 C10 C9 120.89(19)
C11 C10 H10 119.6
C9 C10 H10 119.6
C12 C11 C10 121.6(2)
C12 C11 H11 119.2
C10 C11 H11 119.2
C11 C12 C13 117.63(19)
C11 C12 C15 121.2(2)
C13 C12 C15 121.2(2)
C14 C13 C12 121.4(2)
C14 C13 H13 119.3
C12 C13 H13 119.3
C13 C14 C9 120.7(2)
C13 C14 H14 119.7
C9 C14 H14 119.7
C12 C15 H15A 109.5
C12 C15 H15B 109.5
H15A C15 H15B 109.5
C12 C15 H15C 109.5
H15A C15 H15C 109.5
H15B C15 H15C 109.5
C1 N1 C6 112.36(18)
C1 N1 C5 109.23(18)
C6 N1 C5 108.86(17)
C8 N2 C7 123.92(18)
C8 N2 H2 118.0
C7 N2 H2 118.0
H1W O1W H2W 103(2)

loop_
_geom_bond_atom_site_label_1
_geom_bond_atom_site_label_2
_geom_bond_distance
C1 N1 1.461(3)
C1 C2 1.515(3)
C1 H1A 0.9700
C1 H1B 0.9700
C2 C3 1.504(4)
C2 H2A 0.9700
C2 H2B 0.9700
C3 C4 1.501(4)
C3 H3A 0.9700
C3 H3B 0.9700
C4 C5 1.498(3)
C4 H4A 0.9700
C4 H4B 0.9700
C5 N1 1.468(3)
C5 H5A 0.9700
C5 H5B 0.9700
C6 N1 1.465(3)
C6 C7 1.496(3)
C6 H6A 0.9700
C6 H6B 0.9700
C7 N2 1.451(3)
C7 H7A 0.9700
C7 H7B 0.9700
C8 O1 1.231(2)
C8 N2 1.328(3)
C8 C9 1.493(3)
C9 C14 1.383(3)
C9 C10 1.383(3)
C10 C11 1.376(3)
C10 H10 0.9300
C11 C12 1.370(3)
C11 H11 0.9300
C12 C13 1.379(3)
C12 C15 1.503(3)
C13 C14 1.378(3)
C13 H13 0.9300
C14 H14 0.9300
C15 H15A 0.9600
C15 H15B 0.9600
C15 H15C 0.9600
N2 H2 0.8600
O1W H1W 0.849(17)
O1W H2W 0.845(18)

loop_
_geom_hbond_atom_site_label_D
_geom_hbond_atom_site_label_H
_geom_hbond_atom_site_label_A
_geom_hbond_site_symmetry_A
_geom_hbond_distance_DH
_geom_hbond_distance_HA
_geom_hbond_distance_DA
_geom_hbond_angle_DHA
_geom_hbond_publ_flag
O1W H1W O1 1_545 0.849(17) 1.992(17) 2.840(2) 177(3) yes
O1W H2W N1 2_645 0.845(18) 2.039(18) 2.883(3) 177(3) yes
N2 H2 O1W . 0.86 2.11 2.906(2) 153 yes
C7 H7A O1W 1_565 0.97 2.55 3.472(3) 159 yes
C7 H7A O1 . 0.97 2.44 2.812(3) 102 no
C10 H10 O1W . 0.93 2.51 3.374(3) 154 yes

loop_
_geom_torsion_atom_site_label_1
_geom_torsion_atom_site_label_2
_geom_torsion_atom_site_label_3
_geom_torsion_atom_site_label_4
_geom_torsion
N1 C1 C2 C3 -56.8(3)
C1 C2 C3 C4 52.5(3)
C2 C3 C4 C5 -53.0(3)
C3 C4 C5 N1 57.1(3)
N1 C6 C7 N2 177.01(19)
O1 C8 C9 C14 -19.8(3)
N2 C8 C9 C14 159.4(2)
O1 C8 C9 C10 157.9(2)
N2 C8 C9 C10 -22.9(3)
C14 C9 C10 C11 -1.1(3)
C8 C9 C10 C11 -178.91(19)
C9 C10 C11 C12 -0.1(3)
C10 C11 C12 C13 0.7(3)
C10 C11 C12 C15 -179.4(2)
C11 C12 C13 C14 0.0(3)
C15 C12 C13 C14 -179.8(2)
C12 C13 C14 C9 -1.3(4)
C10 C9 C14 C13 1.8(3)
C8 C9 C14 C13 179.7(2)
C2 C1 N1 C6 -179.81(19)
C2 C1 N1 C5 59.3(3)
C7 C6 N1 C1 77.8(3)
C7 C6 N1 C5 -161.1(2)
C4 C5 N1 C1 -59.5(3)
C4 C5 N1 C6 177.5(2)
O1 C8 N2 C7 -1.7(3)
C9 C8 N2 C7 179.16(19)
C6 C7 N2 C8 133.2(2)

_cod_database_fobs_code 2240627
